data_2009258
loop_
_publ_author_name
'Beck, Karsten'
'Krause Bauer, Jeanette A.'
'Alexander, John J.'

_publ_section_title
;
 Carbonyl-\m-dimethylacetylene dicarboxylate and
 carbonyl-\m-methyltetraolate manganesecobalt complexes
;
_journal_issue 12
_journal_name_full 'Acta Crystallographica Section C'
_journal_page_first 2020
_journal_page_last 2023
_journal_paper_doi 10.1107/S0108270199009828
_journal_volume 55
_journal_year 1999
_chemical_formula_iupac '[Mo Co (C5 H6 O2) (C1 O1)7]'
_chemical_formula_sum 'C12 H6 Co Mn O9'
_chemical_formula_weight 408.04
_chemical_melting_point 311
_chemical_name_systematic
;
(\m--methyltetrolate)manganese cobalt heptacarbonyl
;
_space_group_IT_number 2
_symmetry_cell_setting triclinic
_symmetry_space_group_name_Hall '-P 1'
_symmetry_space_group_name_H-M 'P -1'
_audit_creation_method 'SHELXL v5.03'
_cell_angle_alpha 87.3430(10)
_cell_angle_beta 71.850(3)
_cell_angle_gamma 79.1250(10)
_cell_formula_units_Z 2
_cell_length_a 8.02600(10)
_cell_length_b 8.12990(10)
_cell_length_c 12.66120(10)
_cell_measurement_reflns_used 5750
_cell_measurement_temperature 223(2)
_cell_measurement_theta_max 28.28
_cell_measurement_theta_min 2.55
_cell_volume 770.88(2)
_computing_cell_refinement SMART
_computing_data_collection 'SMART (Siemens, 1995)'
_computing_data_reduction 'SAINT (Siemens, 1995)'
_computing_molecular_graphics SHELXTL
_computing_publication_material SHELXTL
_computing_structure_refinement SHELXTL
_computing_structure_solution 'SHELXTL (Siemens, 1995)'
_diffrn_ambient_temperature 223(2)
_diffrn_detector_area_resol_mean 0.75
_diffrn_measurement_device_type 'SMART CCD'
_diffrn_measurement_method \w
_diffrn_radiation_monochromator graphite
_diffrn_radiation_source 'sealed tube'
_diffrn_radiation_type MoK\a
_diffrn_radiation_wavelength 0.71073
_diffrn_reflns_av_R_equivalents 0.026
_diffrn_reflns_av_sigmaI/netI 0.0371
_diffrn_reflns_limit_h_max 10
_diffrn_reflns_limit_h_min -10
_diffrn_reflns_limit_k_max 10
_diffrn_reflns_limit_k_min -10
_diffrn_reflns_limit_l_max 16
_diffrn_reflns_limit_l_min -16
_diffrn_reflns_number 8678
_diffrn_reflns_theta_max 28.28
_diffrn_reflns_theta_min 2.55
_diffrn_standards_decay_% none
_exptl_absorpt_coefficient_mu 1.937
_exptl_absorpt_correction_T_max 0.594
_exptl_absorpt_correction_T_min 0.551
_exptl_absorpt_correction_type multi-scan
_exptl_absorpt_process_details '(SADABS; Sheldrick, 1996)'
_exptl_crystal_colour red
_exptl_crystal_density_diffrn 1.758
_exptl_crystal_density_method 'not measured'
_exptl_crystal_description block
_exptl_crystal_F_000 404
_exptl_crystal_size_max 0.35
_exptl_crystal_size_mid 0.35
_exptl_crystal_size_min 0.30
_refine_diff_density_max 0.57
_refine_diff_density_min -0.30
_refine_ls_extinction_method none
_refine_ls_goodness_of_fit_ref 1.052
_refine_ls_hydrogen_treatment mixed
_refine_ls_matrix_type full
_refine_ls_number_parameters 208
_refine_ls_number_reflns 3754
_refine_ls_number_restraints 0
_refine_ls_restrained_S_all 1.013
_refine_ls_R_factor_all 0.042
_refine_ls_R_factor_gt 0.029
_refine_ls_shift/su_max 0.001
_refine_ls_shift/su_mean 0.000
_refine_ls_structure_factor_coef Fsqd
_refine_ls_weighting_details 'calc w = 1/[\s^2^(Fo^2^)+(0.0388P)^2^] where P = (Fo^2^+2Fc^2^)/3'
_refine_ls_weighting_scheme calc
_refine_ls_wR_factor_ref 0.073
_reflns_number_gt 3048
_reflns_number_total 3754
_reflns_threshold_expression I>2\s(I)
_cod_data_source_file fr1210.cif
_cod_data_source_block 6
_cod_depositor_comments
;
The following automatic conversions were performed:
'_symmetry_cell_setting' value 'Triclinic' changed to 'triclinic'
according to '/home/saulius/struct/CIF-dictionaries/cif_core.dic'
dictionary named 'cif_core.dic' version 2.4.1 from 2010-06-29.

Automatic conversion script
Id: cif_fix_enum 1527 2010-12-29 10:47:43Z saulius 

The following automatic conversions were performed:

'_symmetry_cell_setting' value 'Triclinic' changed to 'triclinic'
according to /home/saulius/struct/CIF-dictionaries/cif_core.dic
dictionary named 'cif_core.dic' version 2.4.1 from 2010-06-29.

Automatic conversion script
Id: cif_fix_values 1715 2011-07-08 13:25:40Z adriana 
;
_cod_original_cell_volume 770.879(15)
_cod_database_code 2009258

loop_
_symmetry_equiv_pos_as_xyz
'x, y, z'
'-x, -y, -z'

loop_
_atom_site_aniso_label
_atom_site_aniso_U_11
_atom_site_aniso_U_22
_atom_site_aniso_U_33
_atom_site_aniso_U_12
_atom_site_aniso_U_13
_atom_site_aniso_U_23
Co1 0.02853(15) 0.02627(15) 0.02914(15) -0.00582(11) -0.01400(11) 0.00135(11)
Mn1 0.0276(2) 0.01892(14) 0.0262(2) -0.00366(11) -0.01165(12) 0.00155(11)
O1 0.0796(14) 0.0586(12) 0.0554(10) -0.0165(10) -0.0478(10) -0.0012(9)
O2 0.0771(13) 0.0390(9) 0.0442(10) -0.0114(9) -0.0140(9) 0.0184(8)
O3 0.0490(11) 0.0433(10) 0.0615(11) 0.0098(8) -0.0073(9) -0.0104(9)
O4 0.0300(9) 0.0394(9) 0.0560(10) -0.0036(7) -0.0075(7) 0.0062(8)
O5 0.0668(13) 0.0450(11) 0.104(2) 0.0080(10) -0.0524(12) 0.0039(11)
O6 0.0650(13) 0.0436(10) 0.097(2) -0.0221(9) -0.0430(11) -0.0003(10)
O7 0.0585(12) 0.0721(13) 0.0348(9) -0.0216(10) -0.0044(8) -0.0050(9)
O8 0.0637(11) 0.0257(8) 0.0539(10) -0.0142(7) -0.0234(8) 0.0077(7)
O9 0.0438(9) 0.0327(8) 0.0661(11) -0.0076(7) -0.0324(8) 0.0204(8)
C1 0.0453(13) 0.0283(10) 0.0377(11) -0.0047(9) -0.0183(10) 0.0025(9)
C2 0.0379(12) 0.0282(10) 0.0363(11) -0.0040(9) -0.0118(9) -0.0010(9)
C3 0.0382(12) 0.0304(10) 0.0354(11) -0.0034(9) -0.0123(9) 0.0004(9)
C4 0.0325(11) 0.0249(9) 0.0346(10) -0.0094(8) -0.0144(8) 0.0065(8)
C5 0.0449(13) 0.0360(12) 0.0490(13) -0.0082(10) -0.0273(11) 0.0027(10)
C6 0.0358(12) 0.0375(12) 0.0462(13) -0.0061(10) -0.0211(10) 0.0008(10)
C7 0.0429(12) 0.0373(11) 0.0341(11) -0.0105(10) -0.0175(10) -0.0013(9)
C8 0.0428(13) 0.0475(14) 0.0402(12) -0.0137(11) 0.0038(10) 0.0022(11)
C9 0.0319(10) 0.0270(10) 0.0290(10) -0.0080(8) -0.0089(8) 0.0011(8)
C10 0.0293(10) 0.0222(9) 0.0261(9) -0.0077(7) -0.0120(7) 0.0031(7)
C11 0.0331(10) 0.0240(9) 0.0242(9) -0.0034(8) -0.0056(8) 0.0026(7)
C12 0.054(2) 0.048(2) 0.092(2) 0.0005(13) -0.036(2) 0.035(2)

loop_
_atom_site_label
_atom_site_fract_x
_atom_site_fract_y
_atom_site_fract_z
_atom_site_U_iso_or_equiv
_atom_site_thermal_displace_type
_atom_site_calc_flag
_atom_site_refinement_flags
_atom_site_occupancy
_atom_site_disorder_group
_atom_site_type_symbol
Co1 0.39025(3) 0.81012(3) 0.34464(2) 0.02671(8) Uani d . 1 . Co
Mn1 0.24006(4) 0.64109(3) 0.24924(2) 0.02361(8) Uani d . 1 . Mn
O1 0.0758(3) 0.5680(2) 0.0822(2) 0.0576(5) Uani d . 1 . O
O2 0.1780(3) 0.3814(2) 0.42362(14) 0.0550(5) Uani d . 1 . O
O3 0.5619(2) 0.3994(2) 0.1252(2) 0.0557(5) Uani d . 1 . O
O4 -0.1275(2) 0.8234(2) 0.36968(14) 0.0437(4) Uani d . 1 . O
O5 0.6624(3) 0.5280(2) 0.3708(2) 0.0683(6) Uani d . 1 . O
O6 0.5420(3) 1.1090(2) 0.3561(2) 0.0627(5) Uani d . 1 . O
O7 0.1095(3) 0.8326(3) 0.56208(14) 0.0560(5) Uani d . 1 . O
O8 0.2292(2) 1.1766(2) 0.19938(14) 0.0460(4) Uani d . 1 . O
O9 0.0425(2) 1.0258(2) 0.16832(15) 0.0445(4) Uani d . 1 . O
C1 0.1407(3) 0.5946(3) 0.1462(2) 0.0362(5) Uani d . 1 . C
C2 0.1995(3) 0.4781(3) 0.3557(2) 0.0343(5) Uani d . 1 . C
C3 0.4413(3) 0.4931(3) 0.1739(2) 0.0348(5) Uani d . 1 . C
C4 0.0131(3) 0.7560(2) 0.3251(2) 0.0293(4) Uani d . 1 . C
C5 0.5575(3) 0.6382(3) 0.3632(2) 0.0403(5) Uani d . 1 . C
C6 0.4853(3) 0.9930(3) 0.3518(2) 0.0380(5) Uani d . 1 . C
C7 0.2167(3) 0.8258(3) 0.4787(2) 0.0363(5) Uani d . 1 . C
C8 0.5900(3) 0.7906(3) 0.0830(2) 0.0467(6) Uani d . 1 . C
H8A 0.6824(3) 0.6954(3) 0.0846(2) 0.070 Uiso calc R 1 . H
H8B 0.6362(3) 0.8933(3) 0.0799(2) 0.070 Uiso calc R 1 . H
H8C 0.5525(3) 0.7818(3) 0.0180(2) 0.070 Uiso calc R 1 . H
C9 0.4342(3) 0.7924(2) 0.1855(2) 0.0291(4) Uani d . 1 . C
C10 0.2742(2) 0.8856(2) 0.23030(15) 0.0248(4) Uani d . 1 . C
C11 0.1816(3) 1.0457(2) 0.1993(2) 0.0282(4) Uani d . 1 . C
C12 -0.0605(4) 1.1780(4) 0.1386(3) 0.0639(8) Uani d . 1 . C
H12A -0.1582(4) 1.1502(4) 0.1174(3) 0.096 Uiso calc PR 0.50 . H
H12B 0.0159(4) 1.2305(4) 0.0767(3) 0.096 Uiso calc PR 0.50 . H
H12C -0.1078(4) 1.2546(4) 0.2018(3) 0.096 Uiso calc PR 0.50 . H
H12D -0.0085(4) 1.2734(4) 0.1465(3) 0.096 Uiso calc PR 0.50 . H
H12E -0.1826(4) 1.1930(4) 0.1873(3) 0.096 Uiso calc PR 0.50 . H
H12F -0.0589(4) 1.1689(4) 0.0621(3) 0.096 Uiso calc PR 0.50 . H

loop_
_atom_type_symbol
_atom_type_description
_atom_type_scat_dispersion_real
_atom_type_scat_dispersion_imag
_atom_type_scat_source
C C 0.0033 0.0016 'International Tables Vol C Tables 4.2.6.8 and 6.1.1.4'
H H 0.0000 0.0000 'International Tables Vol C Tables 4.2.6.8 and 6.1.1.4'
O O 0.0106 0.0060 'International Tables Vol C Tables 4.2.6.8 and 6.1.1.4'
Mn Mn 0.3368 0.7283 'International Tables Vol C Tables 4.2.6.8 and 6.1.1.4'
Co Co 0.3494 0.9721 'International Tables Vol C Tables 4.2.6.8 and 6.1.1.4'

loop_
_geom_angle_atom_site_label_1
_geom_angle_atom_site_label_2
_geom_angle_atom_site_label_3
_geom_angle
_geom_angle_publ_flag
C5 Co1 C6 103.28(10) ?
C5 Co1 C7 103.18(11) ?
C6 Co1 C7 100.63(10) ?
C5 Co1 C9 100.09(10) ?
C6 Co1 C9 100.78(9) ?
C7 Co1 C9 143.60(9) ?
C5 Co1 C10 137.33(9) ?
C6 Co1 C10 99.21(9) ?
C7 Co1 C10 107.69(9) ?
C9 Co1 C10 39.68(8) y
C5 Co1 Mn1 96.74(7) ?
C6 Co1 Mn1 150.54(7) ?
C7 Co1 Mn1 95.49(7) ?
C9 Co1 Mn1 53.98(6) y
C10 Co1 Mn1 52.10(5) y
C1 Mn1 C3 87.47(10) ?
C1 Mn1 C2 105.98(10) ?
C3 Mn1 C2 86.41(9) ?
C1 Mn1 C4 85.54(9) ?
C3 Mn1 C4 168.63(9) ?
C2 Mn1 C4 86.91(9) ?
C1 Mn1 C10 107.91(8) ?
C3 Mn1 C10 112.69(9) ?
C2 Mn1 C10 141.48(8) ?
C4 Mn1 C10 78.06(8) ?
C1 Mn1 C9 112.21(9) ?
C3 Mn1 C9 75.84(9) ?
C2 Mn1 C9 136.68(9) ?
C4 Mn1 C9 115.16(8) ?
C10 Mn1 C9 37.22(7) y
C1 Mn1 Co1 156.75(7) ?
C3 Mn1 Co1 97.27(7) ?
C2 Mn1 Co1 97.05(7) ?
C4 Mn1 Co1 92.67(6) ?
C10 Mn1 Co1 49.32(5) y
C9 Mn1 Co1 48.17(5) y
C11 O9 C12 115.9(2) y
O1 C1 Mn1 178.7(2) ?
O2 C2 Mn1 177.0(2) ?
O3 C3 Mn1 177.4(2) ?
O4 C4 Mn1 177.9(2) ?
O5 C5 Co1 177.2(2) ?
O6 C6 Co1 178.8(2) ?
O7 C7 Co1 178.8(2) ?
C10 C9 C8 138.1(2) y
C10 C9 Co1 71.34(11) y
C8 C9 Co1 136.5(2) y
C10 C9 Mn1 69.05(11) y
C8 C9 Mn1 135.5(2) y
Co1 C9 Mn1 77.84(7) y
C9 C10 C11 133.3(2) y
C9 C10 Co1 68.99(12) y
C11 C10 Co1 136.20(14) y
C9 C10 Mn1 73.73(12) y
C11 C10 Mn1 137.82(14) y
Co1 C10 Mn1 78.59(7) y
O8 C11 O9 124.5(2) y
O8 C11 C10 123.7(2) y
O9 C11 C10 111.8(2) y

loop_
_geom_bond_atom_site_label_1
_geom_bond_atom_site_label_2
_geom_bond_site_symmetry_2
_geom_bond_distance
_geom_bond_publ_flag
Co1 C5 . 1.808(2) y
Co1 C6 . 1.813(2) y
Co1 C7 . 1.822(2) y
Co1 C9 . 1.941(2) y
Co1 C10 . 1.970(2) y
Co1 Mn1 . 2.5468(4) y
Mn1 C1 . 1.814(2) y
Mn1 C3 . 1.838(2) y
Mn1 C2 . 1.844(2) y
Mn1 C4 . 1.861(2) y
Mn1 C10 . 2.050(2) y
Mn1 C9 . 2.107(2) y
O1 C1 . 1.138(3) ?
O2 C2 . 1.133(2) ?
O3 C3 . 1.136(3) ?
O4 C4 . 1.136(2) ?
O5 C5 . 1.131(3) ?
O6 C6 . 1.132(3) ?
O7 C7 . 1.131(3) ?
O8 C11 . 1.196(2) y
O9 C11 . 1.331(3) y
O9 C12 . 1.456(3) y
C8 C9 . 1.494(3) y
C9 C10 . 1.328(3) y
C10 C11 . 1.474(3) y

loop_
_geom_torsion_atom_site_label_1
_geom_torsion_atom_site_label_2
_geom_torsion_atom_site_label_3
_geom_torsion_atom_site_label_4
_geom_torsion
_geom_torsion_publ_flag
C5 Co1 Mn1 C1 -134.6(2) n
C6 Co1 Mn1 C1 -1.8(2) n
C7 Co1 Mn1 C1 121.4(2) n
C9 Co1 Mn1 C1 -37.0(2) n
C10 Co1 Mn1 C1 13.2(2) n
C5 Co1 Mn1 C3 -34.03(10) n
C6 Co1 Mn1 C3 98.8(2) n
C7 Co1 Mn1 C3 -138.03(10) n
C9 Co1 Mn1 C3 63.57(10) n
C10 Co1 Mn1 C3 113.78(10) n
C5 Co1 Mn1 C2 53.23(10) n
C6 Co1 Mn1 C2 -173.9(2) n
C7 Co1 Mn1 C2 -50.77(10) n
C9 Co1 Mn1 C2 150.83(10) n
C10 Co1 Mn1 C2 -158.96(10) n
C5 Co1 Mn1 C4 140.44(10) n
C6 Co1 Mn1 C4 -86.7(2) n
C7 Co1 Mn1 C4 36.44(9) n
C9 Co1 Mn1 C4 -121.96(9) n
C10 Co1 Mn1 C4 -71.75(9) n
C5 Co1 Mn1 C10 -147.81(11) n
C6 Co1 Mn1 C10 -15.0(2) n
C7 Co1 Mn1 C10 108.18(10) n
C9 Co1 Mn1 C10 -50.22(10) n
C5 Co1 Mn1 C9 -97.60(11) n
C6 Co1 Mn1 C9 35.2(2) n
C7 Co1 Mn1 C9 158.40(11) n
C10 Co1 Mn1 C9 50.22(10) n
C3 Mn1 C1 O1 -166.(9) n
C2 Mn1 C1 O1 108.(9) n
C4 Mn1 C1 O1 23.(9) n
C10 Mn1 C1 O1 -53.(9) n
C9 Mn1 C1 O1 -93.(9) n
Co1 Mn1 C1 O1 -64.(9) n
C1 Mn1 C2 O2 -177.(4) n
C3 Mn1 C2 O2 97.(4) n
C4 Mn1 C2 O2 -92.(4) n
C10 Mn1 C2 O2 -26.(4) n
C9 Mn1 C2 O2 32.(4) n
Co1 Mn1 C2 O2 0.(4) n
C1 Mn1 C3 O3 -14.(4) n
C2 Mn1 C3 O3 92.(4) n
C4 Mn1 C3 O3 38.(4) n
C10 Mn1 C3 O3 -122.(4) n
C9 Mn1 C3 O3 -128.(4) n
Co1 Mn1 C3 O3 -171.(4) n
C1 Mn1 C4 O4 20.(5) n
C3 Mn1 C4 O4 -32.(5) n
C2 Mn1 C4 O4 -86.(5) n
C10 Mn1 C4 O4 130.(5) n
C9 Mn1 C4 O4 133.(5) n
Co1 Mn1 C4 O4 18.E1(10) n
C6 Co1 C5 O5 -124.(5) n
C7 Co1 C5 O5 132.(5) n
C9 Co1 C5 O5 -20.(5) n
C10 Co1 C5 O5 -4.(5) n
Mn1 Co1 C5 O5 34.(5) n
C5 Co1 C6 O6 -18.E1(10) n
C7 Co1 C6 O6 -71.(10) n
C9 Co1 C6 O6 79.(10) n
C10 Co1 C6 O6 39.(10) n
Mn1 Co1 C6 O6 51.(10) n
C5 Co1 C7 O7 -39.(10) n
C6 Co1 C7 O7 -146.(10) n
C9 Co1 C7 O7 89.(10) n
C10 Co1 C7 O7 111.(10) n
Mn1 Co1 C7 O7 59.(10) n
C5 Co1 C9 C10 162.78(13) n
C6 Co1 C9 C10 -91.47(13) n
C7 Co1 C9 C10 33.6(2) n
Mn1 Co1 C9 C10 71.75(11) n
C5 Co1 C9 C8 -55.4(2) n
C6 Co1 C9 C8 50.3(2) n
C7 Co1 C9 C8 175.4(2) n
C10 Co1 C9 C8 141.8(3) n
Mn1 Co1 C9 C8 -146.4(3) n
C5 Co1 C9 Mn1 91.04(9) n
C6 Co1 C9 Mn1 -163.22(8) n
C7 Co1 C9 Mn1 -38.1(2) n
C10 Co1 C9 Mn1 -71.75(11) n
C1 Mn1 C9 C10 90.67(13) n
C3 Mn1 C9 C10 171.91(14) n
C2 Mn1 C9 C10 -119.29(15) n
C4 Mn1 C9 C10 -5.01(14) n
Co1 Mn1 C9 C10 -74.45(11) n
C1 Mn1 C9 C8 -47.7(3) n
C3 Mn1 C9 C8 33.5(2) n
C2 Mn1 C9 C8 102.3(2) n
C4 Mn1 C9 C8 -143.4(2) n
C10 Mn1 C9 C8 -138.4(3) n
Co1 Mn1 C9 C8 147.2(3) n
C1 Mn1 C9 Co1 165.12(8) n
C3 Mn1 C9 Co1 -113.64(9) n
C2 Mn1 C9 Co1 -44.84(14) n
C4 Mn1 C9 Co1 69.44(9) n
C10 Mn1 C9 Co1 74.45(11) n
C8 C9 C10 C11 -6.0(4) n
Co1 C9 C10 C11 134.5(2) n
Mn1 C9 C10 C11 -141.8(2) n
C8 C9 C10 Co1 -140.4(3) n
Mn1 C9 C10 Co1 83.76(5) n
C8 C9 C10 Mn1 135.8(3) n
Co1 C9 C10 Mn1 -83.76(5) n
C5 Co1 C10 C9 -25.5(2) n
C6 Co1 C10 C9 95.82(13) n
C7 Co1 C10 C9 -159.83(12) n
Mn1 Co1 C10 C9 -76.78(11) n
C5 Co1 C10 C11 -156.8(2) n
C6 Co1 C10 C11 -35.6(2) n
C7 Co1 C10 C11 68.8(2) n
C9 Co1 C10 C11 -131.4(3) n
Mn1 Co1 C10 C11 151.9(2) n
C5 Co1 C10 Mn1 51.31(14) n
C6 Co1 C10 Mn1 172.60(8) n
C7 Co1 C10 Mn1 -83.05(9) n
C9 Co1 C10 Mn1 76.78(11) n
C1 Mn1 C10 C9 -103.36(13) n
C3 Mn1 C10 C9 -8.50(14) n
C2 Mn1 C10 C9 106.1(2) n
C4 Mn1 C10 C9 175.37(13) n
Co1 Mn1 C10 C9 71.21(11) n
C1 Mn1 C10 C11 34.5(2) n
C3 Mn1 C10 C11 129.4(2) n
C2 Mn1 C10 C11 -116.0(2) n
C4 Mn1 C10 C11 -46.7(2) n
C9 Mn1 C10 C11 137.9(3) n
Co1 Mn1 C10 C11 -150.9(2) n
C1 Mn1 C10 Co1 -174.57(8) n
C3 Mn1 C10 Co1 -79.71(9) n
C2 Mn1 C10 Co1 34.9(2) n
C4 Mn1 C10 Co1 104.16(8) n
C9 Mn1 C10 Co1 -71.21(11) n
C12 O9 C11 O8 -3.2(3) n
C12 O9 C11 C10 178.6(2) n
C9 C10 C11 O8 -65.6(3) n
Co1 C10 C11 O8 40.2(3) n
Mn1 C10 C11 O8 176.6(2) n
C9 C10 C11 O9 112.7(2) n
Co1 C10 C11 O9 -141.6(2) n
Mn1 C10 C11 O9 -5.1(3) n
